data_1534482
loop_
_publ_author_name
'Sakai, Y.'
'Yoza, K.'
'Kato, C.N.'
'Nomiya, K.'

_publ_section_title
;
 Tetrameric, trititanium(IV)-substituted polyoxotungstates with an
 alpha-Dawson substructure as soluble metal-oxide analogues: molecular
 structure of the giant "tetrapod" ((alpha-1,2,3-P2 W15 Ti3 O62)4
 (mue3-Ti(O H)3)4 Cl)(45-)
;
_journal_name_full 'Chemistry - A European Journal'
_journal_page_first 4077
_journal_page_last 4083
_journal_volume 9
_journal_year 2003
_chemical_formula_sum 'Cl H260.71 Na14.5 O369 P8 Ti16 W60'
_chemical_name_systematic
;
Na14.5 H34.71 ((P2 W15 Ti3 O62)4 (Ti (O H)4)4 Cl) (H2 O)105
;
_space_group_IT_number 14
_symmetry_space_group_name_Hall '-P 2ybc'
_symmetry_space_group_name_H-M 'P 1 21/c 1'
_cell_angle_alpha 90
_cell_angle_beta 94.525
_cell_angle_gamma 90
_cell_formula_units_Z 4
_cell_length_a 26.785
_cell_length_b 50.471
_cell_length_c 27.721
_cell_volume 37358.260
_citation_journal_id_ASTM CEUJED
_cod_data_source_file Sakai_CEUJED_2003_853.cif
_cod_data_source_block H260.71Cl1Na14.5O369P8Ti16W60
_cod_original_cell_volume 37358.26
_cod_original_formula_sum 'H260.71 Cl1 Na14.5 O369 P8 Ti16 W60'
_cod_database_code 1534482

loop_
_symmetry_equiv_pos_as_xyz
x,y,z
-x,y+1/2,-z+1/2
-x,-y,-z
x,-y-1/2,z-1/2

loop_
_atom_site_label
_atom_site_type_symbol
_atom_site_fract_x
_atom_site_fract_y
_atom_site_fract_z
_atom_site_occupancy
_atom_site_U_iso_or_equiv
W28 W+6 0.0758 0.46959 0.15162 1 0.0
O248 O-2 0.4284 0.3274 0.1362 1 0.0
O90 O-2 0.047 0.4869 0.2062 1 0.0
O370 O-2 0.1662 0.5897 0.0129 0.625 0.0
O235 O-2 0.2939 0.3321 0.1923 1 0.0
O118 O-2 0.1963 0.5016 0.3287 1 0.0
O43 O-2 0.4131 0.3839 -0.1281 1 0.0
O206 O-2 0.4929 0.1981 0.2823 1 0.0
O126 O-2 -0.127 0.2087 -0.1426 1 0.0
O9 O-2 0.2899 0.4935 -0.3595 1 0.0
Ti12 Ti+4 0.4293 0.37344 0.1266 1 0.0
O38 O-2 0.3091 0.3566 -0.2499 1 0.0
O189 O-2 0.7214 0.1971 0.1541 1 0.0
O406 O-2 0.2174 0.3017 0.2211 1 0.0
O22 O-2 0.2444 0.5516 -0.2459 1 0.0
O196 O-2 0.6759 0.2455 0.1259 1 0.0
O108 O-2 0.1193 0.4525 0.1124 1 0.0
O39 O-2 0.1665 0.4295 -0.2107 1 0.0
O355 O-2 0.4293 0.5084 0.3549 0.625 0.0
O266 O-2 0.0309 0.4859 0.9604 0.754 0.0
W8 W+6 0.41141 0.53703 -0.1994 1 0.0
O346 O-2 0.1605 0.2724 0.3068 0.625 0.0
O132 O-2 -0.115 0.2609 -0.1391 1 0.0
O294 O-2 0.066 0.2292 0.18 0.754 0.0
W10 W+6 0.4482 0.39663 -0.17931 1 0.0
O48 O-2 0.4438 0.4369 -0.0612 1 0.0
O243 O-2 0.5569 0.25 0.1923 1 0.0
O71 O-2 0.0945 0.576 0.2781 1 0.0
W1 W+6 0.4187 0.47702 -0.39161 1 0.0
O341 O-2 -0.1482 0.367 -0.3121 0.625 0.0
Na19 Na+1 -0.0404 0.1517 -0.2571 0.5 0.0
W21 W+6 0.11787 0.56477 0.21493 1 0.0
O230 O-2 0.3638 0.2906 0.1791 1 0.0
O138 O-2 -0.0374 0.272 -0.1932 1 0.0
O31 O-2 0.3905 0.3909 -0.2212 1 0.0
O284 O-2 0.9527 0.5178 0.3654 0.754 0.0
O327 O-2 0.278 0.35 0.625 0.754 0.0
O195 O-2 0.6199 0.2097 0.1625 1 0.0
O144 O-2 -0.1047 0.3117 -0.1788 1 0.0
O250 O-2 0.1269 0.4004 0.3711 0.754 0.0
O107 O-2 0.1794 0.49 0.088 1 0.0
O336 O-2 0.906 0.161 0.108 0.754 0.0
Na26 Na+1 0.5924 0.2271 0.4214 0.5 0.0
O29 O-2 0.3875 0.5207 -0.1438 1 0.0
Na22 Na+1 0.8815 0.2602 0.25 0.5 0.0
O328 O-2 0.099 0.4221 0.458 0.754 0.0
Na1 Na+1 0.4086 0.5144 0.4329 0.5 0.0
W33 W+6 -0.09468 0.19202 -0.01978 1 0.0
Ti9 Ti+4 0.1752 0.31653 0.0721 1 0.0
O337 O-2 0.286 0.2034 0.023 0.754 0.0
Na27 Na+1 0.1104 0.4819 -0.1544 0.5 0.0
O81 O-2 0.3285 0.5264 0.3914 1 0.0
O274 O-2 0.1928 0.3703 0.8625 0.754 0.0
Na10 Na+1 0.4448 0.4277 0.25 0.5 0.0
O181 O-2 -0.0121 0.2613 -0.1034 1 0.0
O19 O-2 0.5111 0.4121 -0.3205 1 0.0
O163 O-2 0.1511 0.2947 -0.1958 1 0.0
Na9 Na+1 0.2332 0.5206 0.5018 0.5 0.0
O321 O-2 0.143 0.413 0.627 0.754 0.0
O247 O-2 0.517 0.3173 0.1221 1 0.0
O277 O-2 0.125 0.3675 0.783 0.754 0.0
O219 O-2 0.4908 0.2737 0.0572 1 0.0
O106 O-2 0.2922 0.4913 0.141 1 0.0
O338 O-2 0.28 0.2718 0.086 0.754 0.0
O153 O-2 0.0973 0.2185 0.037 1 0.0
O128 O-2 -0.0858 0.1743 -0.0799 1 0.0
O147 O-2 0.0509 0.1752 0.0676 1 0.0
O380 O-2 0.0428 0.345 0.2775 0.625 0.0
O387 O-2 0.1663 0.5542 -0.0604 0.625 0.0
W38 W+6 -0.05406 0.24737 0.06283 1 0.0
O333 O-2 0.75 0.149 0.881 0.754 0.0
W43 W+6 0.14348 0.24692 0.0607 1 0.0
O93 O-2 0.3072 0.5051 0.2329 1 0.0
O159 O-2 0.0862 0.2629 0.0889 1 0.0
O364 O-2 0.5263 0.3525 -0.2788 0.625 0.0
O385 O-2 0.7571 0.1349 0.4162 0.625 0.0
O75 O-2 0.267 0.5418 0.3106 1 0.0
W45 W+6 0.00123 0.33918 0.01798 1 0.0
O267 O-2 0.2791 0.6058 0.4882 0.754 0.0
W29 W+6 0.11193 0.42302 0.23383 1 0.0
O411 O-2 0.1479 0.4653 -0.0668 1 0.0
O236 O-2 0.3333 0.3231 0.1039 1 0.0
W12 W+6 0.23041 0.43276 -0.2038 1 0.0
O270 O-2 0.9979 0.1301 0.9506 0.754 0.0
O240 O-2 0.3661 0.3653 0.1603 1 0.0
Ti6 Ti+4 0.2194 0.40663 0.1692 1 0.0
O231 O-2 0.395 0.2842 0.0725 1 0.0
W31 W+6 -0.14604 0.23649 -0.10077 1 0.0
O1 O-2 0.4379 0.4681 -0.448 1 0.0
O207 O-2 0.5471 0.1891 0.0986 1 0.0
Na29 Na+1 0.1357 0.4706 0.5489 0.5 0.0
O54 O-2 0.3859 0.3958 -0.0363 1 0.0
O167 O-2 0.064 0.3558 0.02 1 0.0
O343 O-2 -0.1736 0.3608 -0.1966 0.625 0.0
W22 W+6 0.02976 0.51319 0.24917 1 0.0
O83 O-2 0.0869 0.5891 0.1779 1 0.0
W60 W+6 0.51909 0.36496 0.22992 1 0.0
O386 O-2 0.286 0.4878 0.0146 0.625 0.0
O264 O-2 0.9663 0.0615 0.7301 0.754 0.0
O308 O-2 0.867 0.1248 0.912 0.754 0.0
W39 W+6 -0.10383 0.29133 -0.01765 1 0.0
O253 O-2 0.9156 0.3188 0.1224 0.754 0.0
W55 W+6 0.4456 0.31843 0.27469 1 0.0
O182 O-2 0.0256 0.2276 -0.0413 1 0.0
O91 O-2 0.0792 0.446 0.2794 1 0.0
O117 O-2 0.1331 0.5372 0.3464 1 0.0
O178 O-2 0.1616 0.3546 0.0567 1 0.0
O176 O-2 0.2315 0.3185 0.0268 1 0.0
Na28 Na+1 0.7926 0.2356 0.0402 0.5 0.0
O352 O-2 0.3633 0.4739 0.4501 0.625 0.0
Na17 Na+1 0.4772 0.3415 -0.0864 0.5 0.0
W3 W+6 0.45278 0.53122 -0.3232 1 0.0
W51 W+6 0.55203 0.21654 0.13352 1 0.0
O72 O-2 0.0329 0.5396 0.3029 1 0.0
O345 O-2 -0.016 0.3598 0.1633 0.625 0.0
O290 O-2 0.999 0.4041 0.953 0.754 0.0
W20 W+6 0.23416 0.5673 0.26909 1 0.0
O125 O-2 -0.206 0.2398 -0.1205 1 0.0
O169 O-2 0.1706 0.3133 -0.102 1 0.0
O46 O-2 0.2643 0.463 -0.0874 1 0.0
O242 O-2 0.5866 0.2899 0.244 1 0.0
O217 O-2 0.4313 0.2828 0.2521 1 0.0
O342 O-2 -0.0489 0.3663 -0.2339 0.625 0.0
O410 O-2 0.3287 0.2739 -0.05 1 0.0
O76 O-2 0.1766 0.5837 0.2339 1 0.0
O191 O-2 0.7864 0.2823 0.2664 1 0.0
O150 O-2 -0.0106 0.3136 -0.1342 1 0.0
O160 O-2 0.0136 0.3266 0.0821 1 0.0
O17 O-2 0.466 0.5124 -0.1981 1 0.0
W19 W+6 0.27525 0.51697 0.36108 1 0.0
O323 O-2 0.184 0.3453 0.724 0.754 0.0
O171 O-2 0.1757 0.2793 0.068 1 0.0
O131 O-2 -0.1376 0.2619 -0.0498 1 0.0
O192 O-2 0.7116 0.2479 0.2985 1 0.0
O393 O-2 0.4685 0.3245 0.5242 0.625 0.0
O85 O-2 0.0297 0.4446 0.3637 1 0.0
O361 O-2 0.3149 0.5553 -0.0304 0.625 0.0
O58 O-2 0.3637 0.502 -0.237 1 0.0
O353 O-2 0.4797 0.4874 0.4588 0.625 0.0
O302 O-2 0.361 0.3578 0.441 0.754 0.0
O238 O-2 0.3933 0.3605 0.0643 1 0.0
O59 O-2 0.4097 0.437 -0.1611 1 0.0
O276 O-2 0.1917 0.5872 0.7165 0.754 0.0
O154 O-2 -0.0103 0.2747 0.0811 1 0.0
O273 O-2 0.1391 0.5698 0.5253 0.754 0.0
O68 O-2 0.1477 0.55 0.4367 1 0.0
O320 O-2 0.203 0.1727 0.972 0.754 0.0
O408 O-2 0.3267 0.304 -0.1341 1 0.0
O165 O-2 0.1713 0.2297 0.1095 1 0.0
O227 O-2 0.5877 0.3858 0.0889 1 0.0
O262 O-2 0.3585 0.5903 0.6949 0.754 0.0
O156 O-2 0.0812 0.3261 -0.1539 1 0.0
O226 O-2 0.5227 0.3004 -0.0207 1 0.0
O268 O-2 0.855 0.3598 0.0316 0.754 0.0
W52 W+6 0.63338 0.26715 0.08346 1 0.0
O359 O-2 0.3609 0.5176 0.0634 0.625 0.0
W24 W+6 0.19536 0.47013 0.39262 1 0.0
O376 O-2 0.6756 0.2253 0.4464 0.625 0.0
W7 W+6 0.29173 0.5289 -0.24237 1 0.0
O89 O-2 0.1485 0.5469 0.1668 1 0.0
W25 W+6 0.32038 0.47229 0.26384 1 0.0
Ti2 Ti+4 0.2655 0.42615 -0.0756 1 0.0
O78 O-2 0.0145 0.4856 0.2966 1 0.0
Ti14 Ti+4 0.3377 0.31473 -0.0608 1 0.0
O405 O-2 0.1514 0.3416 0.2006 1 0.0
O222 O-2 0.4783 0.3521 0.2801 1 0.0
Na3 Na+1 -0.1216 0.3373 -0.2516 0.5 0.0
Na7 Na+1 0.2527 0.2929 0.3176 0.5 0.0
O69 O-2 0.2314 0.5423 0.3943 1 0.0
O371 O-2 0.4367 0.2886 0.4788 0.625 0.0
O200 O-2 0.5281 0.2008 0.1908 1 0.0
O357 O-2 0.7348 0.3604 0.0109 0.625 0.0
O87 O-2 0.2976 0.4915 0.3206 1 0.0
O23 O-2 0.4383 0.564 -0.1749 1 0.0
O289 O-2 0.776 0.1408 0.004 0.754 0.0
O173 O-2 0.1298 0.3966 -0.0077 1 0.0
O141 O-2 0.001 0.2239 0.0582 1 0.0
O57 O-2 0.3388 0.4623 -0.2877 1 0.0
O298 O-2 0.246 0.5889 0.55 0.754 0.0
O205 O-2 0.5501 0.2757 0.3786 1 0.0
O314 O-2 0.98 0.3399 0.647 0.754 0.0
O84 O-2 -0.0299 0.5195 0.2255 1 0.0
O388 O-2 0.4738 0.3756 -0.0094 0.625 0.0
O94 O-2 0.2302 0.5329 0.1251 1 0.0
O407 O-2 0.2349 0.3502 0.2584 1 0.0
O295 O-2 0.649 0.3217 0.426 0.754 0.0
O214 O-2 0.5829 0.2896 0.0611 1 0.0
O324 O-2 0.022 0.384 0.571 0.754 0.0
O239 O-2 0.4188 0.4079 0.1176 1 0.0
Ti13 Ti+4 0.2265 0.33774 0.1867 1 0.0
P8 P+5 0.476 0.31164 0.1551 1 0.0
O32 O-2 0.2489 0.3992 -0.2258 1 0.0
O193 O-2 0.6206 0.2552 0.3212 1 0.0
O259 O-2 0.8676 0.3556 0.8997 0.754 0.0
O281 O-2 0.4449 0.4465 0.4778 0.754 0.0
O280 O-2 0.228 0.5708 0.866 0.754 0.0
Ti5 Ti+4 0.1817 0.45161 0.0849 1 0.0
O292 O-2 0.658 0.3733 0.461 0.754 0.0
O315 O-2 0.811 0.1655 0.814 0.754 0.0
O166 O-2 0.048 0.2942 0.1596 1 0.0
Ti1 Ti+4 0.3531 0.38098 -0.0969 1 0.0
Ti10 Ti+4 0.3542 0.32802 0.1712 1 0.0
O177 O-2 0.2123 0.3221 0.1271 1 0.0
W46 W+6 0.65093 0.22708 0.29323 1 0.0
O137 O-2 -0.087 0.2998 -0.0796 1 0.0
O202 O-2 0.6791 0.2961 0.0962 1 0.0
W58 W+6 0.51782 0.30533 0.03873 1 0.0
O101 O-2 0.1404 0.538 0.0691 1 0.0
Ti4 Ti+4 0.299 0.454 0.1369 1 0.0
O257 O-2 0.1679 0.3561 0.3239 0.754 0.0
O194 O-2 0.5892 0.2153 0.2679 1 0.0
Ti16 Ti+4 0.4194 0.44198 0.0959 1 0.0
O309 O-2 0.096 0.5229 0.704 0.754 0.0
Na14 Na+1 0.7016 0.1662 0.3766 0.5 0.0
W56 W+6 0.40241 0.2619 0.20125 1 0.0
O62 O-2 0.3429 0.4261 -0.1038 1 0.0
O254 O-2 0.329 0.3581 0.3006 0.754 0.0
O15 O-2 0.2596 0.4988 -0.2723 1 0.0
O208 O-2 0.6553 0.256 0.0283 1 0.0
O318 O-2 0.318 0.618 0.418 0.754 0.0
O209 O-2 0.7189 0.3423 0.1405 1 0.0
P1 P+5 0.3804 0.48151 -0.2735 1 0.0
O174 O-2 0.1896 0.3547 -0.04 1 0.0
O180 O-2 -0.0375 0.2616 -0.017 1 0.0
O310 O-2 0.269 0.4007 0.445 0.754 0.0
O279 O-2 0.0542 0.4069 0.7543 0.754 0.0
W2 W+6 0.33159 0.52338 -0.36736 1 0.0
O234 O-2 0.4652 0.3745 0.1902 1 0.0
Na20 Na+1 0.4167 0.2493 0.3355 0.5 0.0
W59 W+6 0.55795 0.3577 0.10716 1 0.0
O146 O-2 0.1036 0.1751 -0.118 1 0.0
O291 O-2 0.03 0.5212 0.557 0.754 0.0
W17 W+6 0.06569 0.56799 0.33458 1 0.0
Na21 Na+1 0.6276 0.453 -0.2816 0.5 0.0
O74 O-2 0.1569 0.4975 0.4233 1 0.0
O134 O-2 0.0027 0.1861 -0.1084 1 0.0
O372 O-2 0.7298 0.3385 -0.2035 0.625 0.0
O283 O-2 0.7412 0.3642 0.6583 0.754 0.0
O288 O-2 0.7432 0.388 0.1456 0.754 0.0
O77 O-2 0.0688 0.5375 0.2176 1 0.0
O296 O-2 0.361 0.3015 0.442 0.754 0.0
O30 O-2 0.4967 0.4637 -0.1724 1 0.0
O306 O-2 0.924 0.6265 0.349 0.754 0.0
O14 O-2 0.2773 0.4421 -0.355 1 0.0
O220 O-2 0.549 0.339 0.0448 1 0.0
O170 O-2 0.2077 0.2792 -0.0376 1 0.0
O398 O-2 0.218 0.5941 0.135 0.625 0.0
O99 O-2 0.3823 0.4738 0.281 1 0.0
O139 O-2 0.057 0.2237 -0.1398 1 0.0
P7 P+5 0.5997 0.27046 0.2043 1 0.0
W37 W+6 0.03888 0.19913 0.02537 1 0.0
O86 O-2 0.2031 0.4496 0.4399 1 0.0
O382 O-2 0.5534 0.181 0.366 0.625 0.0
O123 O-2 0.1442 0.4649 0.2083 1 0.0
O56 O-2 0.4302 0.4672 -0.2561 1 0.0
O24 O-2 0.5651 0.4985 -0.2076 1 0.0
O258 O-2 0.2446 0.3268 0.8203 0.754 0.0
O351 O-2 0.2999 0.5578 0.4825 0.625 0.0
O100 O-2 0.3288 0.5416 0.1574 1 0.0
O344 O-2 -0.0393 0.4216 0.0607 0.625 0.0
O303 O-2 0.314 0.3653 0.532 0.754 0.0
O129 O-2 -0.1229 0.1675 0.0107 1 0.0
O225 O-2 0.4146 0.2338 0.0442 1 0.0
O155 O-2 0.0006 0.3393 -0.0503 1 0.0
P6 P+5 0.0927 0.2956 -0.0195 1 0.0
O149 O-2 -0.0561 0.3138 0.0086 1 0.0
O335 O-2 0.218 0.2971 0.751 0.754 0.0
O396 O-2 0.392 0.1973 0.3012 0.625 0.0
O356 O-2 0.3573 0.3968 0.2359 0.625 0.0
O365 O-2 0.6459 0.3494 -0.3045 0.625 0.0
O278 O-2 0.442 0.3753 0.5931 0.754 0.0
O347 O-2 0.3268 0.263 0.3775 0.625 0.0
O53 O-2 0.4121 0.4358 0.0304 1 0.0
O5 O-2 0.4931 0.5554 -0.3369 1 0.0
O223 O-2 0.4193 0.3185 0.3281 1 0.0
O203 O-2 0.6505 0.3312 0.2127 1 0.0
O412 O-2 0.1239 0.4175 -0.104 1 0.0
O33 O-2 0.2391 0.4679 -0.18 1 0.0
Na13 Na+1 -0.1267 0.2745 -0.3185 0.5 0.0
O245 O-2 0.492 0.3213 0.2063 1 0.0
O400 O-2 0.7538 0.1808 0.4635 0.625 0.0
O60 O-2 0.32 0.4305 -0.1937 1 0.0
O256 O-2 0.346 0.6074 0.8013 0.754 0.0
O390 O-2 0.5507 0.3507 0.3841 0.625 0.0
O162 O-2 0.0128 0.3656 -0.1373 1 0.0
O35 O-2 0.4449 0.4829 -0.1066 1 0.0
W11 W+6 0.3179 0.38726 -0.22545 1 0.0
Ti11 Ti+4 0.3889 0.32084 0.0587 1 0.0
W14 W+6 0.38557 0.49957 -0.08651 1 0.0
W18 W+6 0.10142 0.5213 0.41951 1 0.0
O66 O-2 0.0563 0.5494 0.3932 1 0.0
O362 O-2 0.4637 0.5797 -0.0128 0.625 0.0
Na15 Na+1 -0.2057 0.2854 -0.1906 0.5 0.0
W36 W+6 0.07226 0.19852 -0.08935 1 0.0
O21 O-2 0.1972 0.4736 -0.3434 1 0.0
O304 O-2 0.404 0.4112 0.526 0.754 0.0
O11 O-2 0.425 0.5433 -0.2662 1 0.0
W41 W+6 0.12163 0.29535 -0.14034 1 0.0
O381 O-2 0.6286 0.1448 0.3434 0.625 0.0
W26 W+6 0.28087 0.52212 0.17361 1 0.0
O120 O-2 0.1074 0.5001 0.288 1 0.0
O183 O-2 0.0499 0.3008 0.0121 1 0.0
P2 P+5 0.3535 0.4414 -0.1521 1 0.0
O4 O-2 0.3933 0.5444 -0.3584 1 0.0
O360 O-2 0.3593 0.5889 0.0568 0.625 0.0
Na11 Na+1 0.0676 0.4082 0.0822 0.5 0.0
O190 O-2 0.739 0.2451 0.2057 1 0.0
W16 W+6 0.18351 0.56896 0.38965 1 0.0
O232 O-2 0.4529 0.3199 0.038 1 0.0
O18 O-2 0.5237 0.4588 -0.2655 1 0.0
O403 O-2 0.1065 0.4555 0.6263 0.625 0.0
W40 W+6 0.03681 0.33946 -0.1063 1 0.0
O340 O-2 -0.0657 0.3032 -0.283 0.625 0.0
O158 O-2 0.1851 0.2356 0.0116 1 0.0
O241 O-2 0.6474 0.2546 0.2244 1 0.0
O168 O-2 0.0886 0.3552 -0.0697 1 0.0
O313 O-2 0.939 0.0725 0.89 0.754 0.0
O41 O-2 0.4103 0.5221 -0.0452 1 0.0
O88 O-2 0.252 0.5483 0.2152 1 0.0
O145 O-2 0.0295 0.2398 -0.234 1 0.0
O299 O-2 0.362 0.416 0.366 0.754 0.0
O409 O-2 0.4118 0.3026 -0.0729 1 0.0
O218 O-2 0.3972 0.2445 0.1391 1 0.0
Na4 Na+1 0.5785 0.3821 -0.3198 0.5 0.0
W49 W+6 0.56101 0.2801 0.3211 1 0.0
O392 O-2 0.5657 0.3784 0.5077 0.625 0.0
O317 O-2 0.762 0.1815 0.958 0.754 0.0
O311 O-2 0.911 0.1179 0.057 0.754 0.0
O285 O-2 0.212 0.3913 0.672 0.754 0.0
O37 O-2 0.4832 0.3692 -0.1887 1 0.0
O300 O-2 0.11 0.41 0.713 0.754 0.0
O184 O-2 0.0753 0.301 -0.0737 1 0.0
O16 O-2 0.3451 0.5503 -0.2163 1 0.0
O389 O-2 0.4735 0.3081 0.4151 0.625 0.0
O28 O-2 0.2847 0.5143 -0.1826 1 0.0
O36 O-2 0.4945 0.4166 -0.1363 1 0.0
W42 W+6 0.17653 0.24686 -0.05384 1 0.0
O331 O-2 0.14 0.557 0.802 0.754 0.0
W13 W+6 0.26558 0.49101 -0.12995 1 0.0
O109 O-2 0.1552 0.409 0.1885 1 0.0
O64 O-2 0.1197 0.5861 0.3695 1 0.0
P5 P+5 -0.0205 0.244 -0.0574 1 0.0
O157 O-2 0.1439 0.2626 -0.1111 1 0.0
O297 O-2 0.332 0.1949 0.229 0.754 0.0
O305 O-2 0.044 0.3271 0.749 0.754 0.0
O374 O-2 0.5769 0.311 0.491 0.625 0.0
O246 O-2 0.462 0.2821 0.1566 1 0.0
W47 W+6 0.68645 0.22133 0.17875 1 0.0
O348 O-2 0.2496 0.3393 0.3838 0.625 0.0
O397 O-2 0.0898 0.5321 -0.1187 0.625 0.0
Ti3 Ti+4 0.3846 0.43483 -0.0297 1 0.0
O332 O-2 0.088 0.187 0.187 0.754 0.0
O415 O-2 0.4431 0.4514 0.1673 1 0.0
O271 O-2 0.7551 0.3803 0.2277 0.754 0.0
W48 W+6 0.72566 0.27427 0.24796 1 0.0
O377 O-2 0.1542 0.4991 -0.2296 0.625 0.0
O224 O-2 0.3583 0.2439 0.2315 1 0.0
O307 O-2 0.863 0.1159 0.819 0.754 0.0
O369 O-2 0.7542 0.2699 -0.022 0.625 0.0
O373 O-2 -0.0384 0.1082 -0.2189 0.625 0.0
O164 O-2 0.2224 0.23 -0.0777 1 0.0
O215 O-2 0.6172 0.3362 0.1224 1 0.0
O27 O-2 0.2414 0.4473 -0.2658 1 0.0
O416 O-2 0.4966 0.4398 0.0904 1 0.0
O44 O-2 0.3197 0.379 -0.1616 1 0.0
W50 W+6 0.51737 0.22256 0.24661 1 0.0
O143 O-2 -0.156 0.3112 -0.0138 1 0.0
P4 P+5 0.2005 0.47066 0.2028 1 0.0
O51 O-2 0.2097 0.421 -0.0452 1 0.0
O114 O-2 0.1928 0.4135 0.1002 1 0.0
O366 O-2 0.5452 0.3679 -0.396 0.625 0.0
O42 O-2 0.5346 0.4563 -0.0785 1 0.0
Na12 Na+1 0.0853 0.3654 0.1398 0.5 0.0
O354 O-2 0.454 0.5565 0.4176 0.625 0.0
O204 O-2 0.6085 0.3082 0.3301 1 0.0
O211 O-2 0.5098 0.3034 0.3025 1 0.0
O52 O-2 0.3115 0.4319 -0.0147 1 0.0
O111 O-2 0.3544 0.452 0.1078 1 0.0
O98 O-2 0.3057 0.4406 0.2969 1 0.0
O330 O-2 0.165 0.2601 0.717 0.754 0.0
O148 O-2 -0.0737 0.2409 0.1174 1 0.0
O201 O-2 0.5842 0.2401 0.0936 1 0.0
W32 W+6 -0.06076 0.19215 -0.13605 1 0.0
O104 O-2 0.2518 0.398 0.3275 1 0.0
W30 W+6 0.23807 0.42569 0.29475 1 0.0
O229 O-2 0.3937 0.3305 0.2326 1 0.0
O368 O-2 0.4692 0.5718 0.5167 0.625 0.0
O326 O-2 0.26 0.291 0.665 0.754 0.0
O272 O-2 0.0955 0.5958 0.0767 0.754 0.0
W44 W+6 0.0514 0.29459 0.0983 1 0.0
O339 O-2 -0.1816 0.3049 -0.279 0.625 0.0
O378 O-2 -0.1502 0.3083 -0.3877 0.625 0.0
O275 O-2 0.9418 0.4663 0.0095 0.754 0.0
O65 O-2 0.0186 0.5911 0.3365 1 0.0
O394 O-2 0.4473 0.2467 0.4346 0.625 0.0
O249 O-2 0.0356 0.4204 0.8474 0.754 0.0
O237 O-2 0.3506 0.3189 0.0043 1 0.0
O228 O-2 0.5361 0.395 0.255 1 0.0
O7 O-2 0.4628 0.4577 -0.3489 1 0.0
O133 O-2 -0.0337 0.2198 -0.1699 1 0.0
W5 W+6 0.34126 0.42471 -0.33984 1 0.0
O110 O-2 0.2454 0.4122 0.2333 1 0.0
O12 O-2 0.4918 0.5079 -0.2842 1 0.0
O197 O-2 0.7117 0.2938 0.1908 1 0.0
O319 O-2 0.946 0.4083 0.138 0.754 0.0
O391 O-2 0.4494 0.3757 0.4485 0.625 0.0
O26 O-2 0.3171 0.4062 -0.2868 1 0.0
O244 O-2 0.6144 0.286 0.1598 1 0.0
O127 O-2 -0.0698 0.168 -0.1782 1 0.0
O80 O-2 0.2527 0.491 0.4065 1 0.0
O233 O-2 0.4912 0.369 0.0999 1 0.0
W57 W+6 0.43725 0.25527 0.08806 1 0.0
O13 O-2 0.4087 0.4211 -0.3137 1 0.0
O395 O-2 0.7127 0.3984 -0.1555 0.625 0.0
O140 O-2 0.068 0.1822 -0.0284 1 0.0
Na23 Na+1 0.5284 0.2673 0.4919 0.5 0.0
O8 O-2 0.37 0.4515 -0.3816 1 0.0
O61 O-2 0.3436 0.4704 -0.1428 1 0.0
O316 O-2 0.855 0.6725 0.366 0.754 0.0
W35 W+6 0.01727 0.24726 -0.17751 1 0.0
Na2 Na+1 0.3964 0.5531 0.0172 0.5 0.0
O363 O-2 0.6079 0.4026 -0.2438 0.625 0.0
W4 W+6 0.47348 0.43387 -0.29285 1 0.0
W27 W+6 0.1642 0.52052 0.11822 1 0.0
O34 O-2 0.3146 0.5103 -0.0896 1 0.0
Na25 Na+1 0.1027 0.3069 0.2504 0.5 0.0
O198 O-2 0.6876 0.2985 0.2782 1 0.0
O399 O-2 -0.1268 0.1416 -0.2866 0.625 0.0
W34 W+6 -0.06667 0.29131 -0.1431 1 0.0
O136 O-2 -0.0905 0.2203 0.0248 1 0.0
Na6 Na+1 0.2583 0.5684 0.0471 0.5 0.0
Ti8 Ti+4 0.2101 0.31618 -0.0414 1 0.0
O375 O-2 -0.0459 0.1993 -0.2823 0.625 0.0
O92 O-2 0.2276 0.4499 0.3483 1 0.0
O213 O-2 0.4909 0.2318 0.1173 1 0.0
O334 O-2 0.6919 0.2743 0.3967 0.754 0.0
Cl1 Cl-1 0.28 0.38039 0.0456 1 0.0
O282 O-2 0.6513 0.3234 0.5658 0.754 0.0
O251 O-2 0.4231 0.3617 0.693 0.754 0.0
Na8 Na+1 0.3891 0.5345 0.5082 0.5 0.0
O50 O-2 0.2868 0.3872 -0.0702 1 0.0
O79 O-2 0.131 0.4606 0.3621 1 0.0
O252 O-2 0.3093 0.3768 0.382 0.754 0.0
O115 O-2 0.224 0.3715 0.1638 1 0.0
O122 O-2 0.2061 0.4993 0.186 1 0.0
W6 W+6 0.25507 0.47037 -0.31703 1 0.0
O210 O-2 0.6684 0.3507 0.3077 1 0.0
O286 O-2 0.507 0.5123 0.988 0.754 0.0
O212 O-2 0.4595 0.2364 0.2186 1 0.0
O82 O-2 0.2757 0.5926 0.2708 1 0.0
O312 O-2 0.03 0.435 0.565 0.754 0.0
O20 O-2 0.3374 0.3992 -0.3831 1 0.0
O105 O-2 0.3208 0.4559 0.2045 1 0.0
O96 O-2 0.0651 0.4368 0.1847 1 0.0
O216 O-2 0.5739 0.3444 0.2626 1 0.0
O55 O-2 0.3908 0.4978 -0.321 1 0.0
O404 O-2 0.2351 0.4423 0.553 0.625 0.0
O221 O-2 0.5581 0.3631 0.1732 1 0.0
Na5 Na+1 0.7543 0.3099 0.0444 0.5 0.0
O293 O-2 0.604 0.3966 0.384 0.754 0.0
O45 O-2 0.2389 0.4211 -0.1398 1 0.0
O384 O-2 0.6672 0.1775 0.447 0.625 0.0
O329 O-2 0.0993 0.4494 0.7067 0.754 0.0
O188 O-2 0.6823 0.2074 0.2421 1 0.0
O186 O-2 0.1357 0.3156 -0.0042 1 0.0
O187 O-2 0.6664 0.2059 0.3411 1 0.0
O379 O-2 -0.2247 0.305 -0.1004 0.625 0.0
W23 W+6 0.06725 0.46718 0.3321 1 0.0
O67 O-2 0.0786 0.5155 0.4752 1 0.0
O172 O-2 0.1113 0.3133 0.0971 1 0.0
O367 O-2 0.6228 0.4167 -0.3597 0.625 0.0
P3 P+5 0.1521 0.5187 0.3063 1 0.0
O402 O-2 0.0566 0.4566 0.4825 0.625 0.0
Ti15 Ti+4 0.1461 0.42925 -0.0337 1 0.0
O263 O-2 0.0312 0.1225 0.8576 0.754 0.0
O350 O-2 0.1722 0.5173 0.5789 0.625 0.0
O401 O-2 0.7511 0.1836 0.0571 0.625 0.0
W9 W+6 0.50596 0.48678 -0.22486 1 0.0
O97 O-2 0.1686 0.4235 0.2836 1 0.0
O199 O-2 0.5266 0.2525 0.2901 1 0.0
O301 O-2 0.69 0.3967 0.072 0.754 0.0
O112 O-2 0.2554 0.4539 0.0778 1 0.0
O255 O-2 0.0169 0.3692 0.7092 0.754 0.0
Na16 Na+1 0.1901 0.506 -0.013 0.5 0.0
O130 O-2 -0.1528 0.2082 -0.053 1 0.0
O151 O-2 0.0606 0.275 -0.1658 1 0.0
O358 O-2 0.8211 0.306 0.1219 0.625 0.0
O70 O-2 0.2029 0.5773 0.3273 1 0.0
O185 O-2 0.1133 0.2672 -0.012 1 0.0
W15 W+6 0.47987 0.45041 -0.11129 1 0.0
O161 O-2 -0.0336 0.3657 0.03 1 0.0
O322 O-2 0.264 0.6024 0.653 0.754 0.0
O6 O-2 0.4605 0.5082 -0.3792 1 0.0
O10 O-2 0.314 0.535 -0.3052 1 0.0
O49 O-2 0.3579 0.347 -0.0797 1 0.0
O63 O-2 0.2102 0.593 0.4252 1 0.0
O152 O-2 0.1248 0.2183 -0.0651 1 0.0
O25 O-2 0.4716 0.4176 -0.2336 1 0.0
O103 O-2 0.0836 0.3945 0.2471 1 0.0
O119 O-2 0.1678 0.5357 0.2662 1 0.0
O2 O-2 0.3668 0.5019 -0.4144 1 0.0
O349 O-2 0.2842 0.4727 0.5318 0.625 0.0
O73 O-2 0.0669 0.4956 0.3807 1 0.0
Na24 Na+1 0.5161 0.3444 0.4597 0.5 0.0
O102 O-2 0.0244 0.4694 0.113 1 0.0
O40 O-2 0.2128 0.5078 -0.1144 1 0.0
O414 O-2 0.4353 0.4829 0.085 1 0.0
O175 O-2 0.2694 0.3213 -0.0623 1 0.0
Na18 Na+1 0.6735 0.3737 -0.2229 0.5 0.0
Ti7 Ti+4 0.1259 0.36146 -0.0092 1 0.0
O116 O-2 0.2867 0.4152 0.1439 1 0.0
O135 O-2 -0.0258 0.187 0.0006 1 0.0
O261 O-2 0.0181 0.5383 0.1139 0.754 0.0
O121 O-2 0.2335 0.4652 0.2495 1 0.0
O142 O-2 -0.1065 0.2731 0.0427 1 0.0
O95 O-2 0.105 0.502 0.1392 1 0.0
O124 O-2 0.2194 0.4517 0.1607 1 0.0
O269 O-2 0.9289 0.098 0.9649 0.754 0.0
O113 O-2 0.1622 0.4471 0.0233 1 0.0
O413 O-2 0.0711 0.4379 -0.0328 1 0.0
O260 O-2 0.5375 0.6074 0.6464 0.754 0.0
O47 O-2 0.3767 0.4707 -0.0458 1 0.0
W53 W+6 0.67271 0.31928 0.15202 1 0.0
O265 O-2 0.5994 0.1416 0.47 0.754 0.0
O383 O-2 -0.1884 0.245 -0.3534 0.625 0.0
O287 O-2 0.593 0.4138 0.848 0.754 0.0
O3 O-2 0.2965 0.5429 -0.4065 1 0.0
O325 O-2 0.553 0.5741 0.594 0.754 0.0
W54 W+6 0.63442 0.32657 0.27601 1 0.0
O179 O-2 -0.0645 0.2248 -0.0727 1 0.0
